data_4311173
loop_
_publ_author_name
'Christophe Bucher'
'Jean-Claude Moutet'
'Jacques P\'ecaut'
'Guy Royal'
'Eric Saint-Aman'
'Fabrice Thomas'

_publ_section_title
;
 Redox-Triggered Molecular Movement in a Multicomponent Metal Complex in
 Solution and in the Solid State
;
_journal_name_full 'Inorganic Chemistry'
_journal_page_first 3777
_journal_page_last 3779
_journal_paper_doi 10.1021/ic049684s
_journal_volume 43
_journal_year 2004
_chemical_formula_sum 'C34 H48 Cl Cu Fe2 N4 O4'
_chemical_formula_weight 787.45
_chemical_name_systematic
; 
  Manuscript number JA037161Y
;
_space_group_IT_number 14
_symmetry_cell_setting monoclinic
_symmetry_space_group_name_Hall '-P 2yn'
_symmetry_space_group_name_H-M 'P 1 21/n 1'
_atom_sites_solution_hydrogens geom
_atom_sites_solution_primary direct
_atom_sites_solution_secondary difmap
_audit_creation_method SHELXL-97
_cell_angle_alpha 90.00
_cell_angle_beta 96.197(3)
_cell_angle_gamma 90.00
_cell_formula_units_Z 4
_cell_length_a 11.3371(13)
_cell_length_b 15.5255(18)
_cell_length_c 20.097(2)
_cell_measurement_temperature 223(2)
_cell_volume 3516.7(7)
_computing_cell_refinement 'Bruker SMART'
_computing_data_collection 'Bruker SMART'
_computing_data_reduction 'Bruker SHELXTL'
_computing_molecular_graphics 'Bruker SHELXTL'
_computing_publication_material 'Bruker SHELXTL'
_computing_structure_refinement 'SHELXL-97 (Sheldrick, 1997)'
_computing_structure_solution 'SHELXS-97 (Sheldrick, 1990)'
_diffrn_ambient_temperature 223(2)
_diffrn_measured_fraction_theta_full 0.745
_diffrn_measured_fraction_theta_max 0.745
_diffrn_measurement_device_type 'CCD area detector'
_diffrn_measurement_method 'phi and omega scans'
_diffrn_radiation_monochromator graphite
_diffrn_radiation_source 'fine-focus sealed tube'
_diffrn_radiation_type MoK\a
_diffrn_radiation_wavelength 0.71073
_diffrn_reflns_av_R_equivalents 0.0236
_diffrn_reflns_av_sigmaI/netI 0.0459
_diffrn_reflns_limit_h_max 8
_diffrn_reflns_limit_h_min -13
_diffrn_reflns_limit_k_max 21
_diffrn_reflns_limit_k_min -20
_diffrn_reflns_limit_l_max 14
_diffrn_reflns_limit_l_min -27
_diffrn_reflns_number 12286
_diffrn_reflns_theta_full 28.90
_diffrn_reflns_theta_max 28.90
_diffrn_reflns_theta_min 1.66
_exptl_absorpt_coefficient_mu 1.532
_exptl_absorpt_correction_type none
_exptl_crystal_density_diffrn 1.487
_exptl_crystal_density_method 'not measured'
_exptl_crystal_F_000 1640
_exptl_crystal_size_max 0.2
_exptl_crystal_size_mid 0.3
_exptl_crystal_size_min 0.5
_refine_diff_density_max 0.453
_refine_diff_density_min -0.261
_refine_diff_density_rms 0.052
_refine_ls_extinction_method none
_refine_ls_goodness_of_fit_ref 0.900
_refine_ls_hydrogen_treatment mixed
_refine_ls_matrix_type full
_refine_ls_number_parameters 635
_refine_ls_number_reflns 6903
_refine_ls_number_restraints 0
_refine_ls_restrained_S_all 0.900
_refine_ls_R_factor_all 0.0540
_refine_ls_R_factor_gt 0.0296
_refine_ls_shift/su_max 0.012
_refine_ls_shift/su_mean 0.001
_refine_ls_structure_factor_coef Fsqd
_refine_ls_weighting_details 'calc w=1/[\s^2^(Fo^2^)+(0.0353P)^2^+0.0000P] where P=(Fo^2^+2Fc^2^)/3'
_refine_ls_weighting_scheme calc
_refine_ls_wR_factor_gt 0.0621
_refine_ls_wR_factor_ref 0.0666
_reflns_number_gt 4701
_reflns_number_total 6903
_reflns_threshold_expression >2sigma(I)
_cod_data_source_file ic049684ssi20040311_093839.cif
_cod_data_source_block struc
_cod_depositor_comments
;
The following automatic conversions were performed:
'_symmetry_cell_setting' value 'Monoclinic' changed to 'monoclinic'
according to '/home/saulius/struct/CIF-dictionaries/cif_core.dic'
dictionary named 'cif_core.dic' version 2.4.1 from 2010-06-29.

Automatic conversion script
Id: cif_fix_enum 1527 2010-12-29 10:47:43Z saulius 
;
_cod_database_code 4311173

loop_
_symmetry_equiv_pos_as_xyz
'x, y, z'
'-x+1/2, y+1/2, -z+1/2'
'-x, -y, -z'
'x-1/2, -y-1/2, z-1/2'

loop_
_atom_site_label
_atom_site_type_symbol
_atom_site_fract_x
_atom_site_fract_y
_atom_site_fract_z
_atom_site_U_iso_or_equiv
_atom_site_adp_type
_atom_site_occupancy
_atom_site_symmetry_multiplicity
_atom_site_calc_flag
_atom_site_refinement_flags
_atom_site_disorder_assembly
_atom_site_disorder_group
N1 N 0.54456(16) 0.36344(11) 0.35925(9) 0.0299(5) Uani 1 1 d . . .
N2 N 0.34740(15) 0.32565(11) 0.22578(9) 0.0313(5) Uani 1 1 d . . .
N3 N 0.50397(15) 0.45934(11) 0.18368(8) 0.0262(4) Uani 1 1 d . . .
N4 N 0.40913(17) 0.52203(12) 0.32973(9) 0.0333(5) Uani 1 1 d . . .
Cu Cu 0.45753(2) 0.417212(16) 0.274246(13) 0.02744(8) Uani 1 1 d . . .
C1 C 0.5145(2) 0.27007(17) 0.36470(15) 0.0420(7) Uani 1 1 d . . .
H1A H 0.5257(17) 0.2544(13) 0.4133(11) 0.032(6) Uiso 1 1 d . . .
H1B H 0.565(2) 0.2358(16) 0.3402(12) 0.048(8) Uiso 1 1 d . . .
C2 C 0.3904(3) 0.2452(2) 0.33385(15) 0.0499(8) Uani 1 1 d . . .
H2A H 0.325(2) 0.2834(17) 0.3533(12) 0.056(8) Uiso 1 1 d . . .
H2B H 0.373(2) 0.1868(19) 0.3523(13) 0.069(9) Uiso 1 1 d . . .
C3 C 0.3732(3) 0.24110(16) 0.25797(14) 0.0421(7) Uani 1 1 d . . .
H3A H 0.445(2) 0.2184(13) 0.2436(10) 0.031(7) Uiso 1 1 d . . .
H3B H 0.312(2) 0.2013(16) 0.2446(12) 0.056(8) Uiso 1 1 d . . .
C4 C 0.3831(2) 0.32846(16) 0.15669(12) 0.0377(6) Uani 1 1 d . . .
H4A H 0.3216(19) 0.3033(13) 0.1276(11) 0.035(6) Uiso 1 1 d . . .
H4B H 0.4564(19) 0.2951(13) 0.1551(10) 0.030(6) Uiso 1 1 d . . .
C5 C 0.4099(2) 0.41960(16) 0.13661(12) 0.0347(6) Uani 1 1 d . . .
H5A H 0.3391(19) 0.4569(13) 0.1379(10) 0.029(6) Uiso 1 1 d . . .
H5B H 0.4324(18) 0.4215(12) 0.0914(11) 0.030(6) Uiso 1 1 d . . .
C6 C 0.4988(2) 0.55515(15) 0.17853(14) 0.0358(6) Uani 1 1 d . . .
H6A H 0.4816(18) 0.5710(12) 0.1331(11) 0.029(6) Uiso 1 1 d . . .
H6B H 0.576(2) 0.5780(13) 0.1953(11) 0.031(6) Uiso 1 1 d . . .
C7 C 0.4066(2) 0.59649(16) 0.21833(14) 0.0398(7) Uani 1 1 d . . .
H7A H 0.3994(19) 0.6548(16) 0.2013(11) 0.051(7) Uiso 1 1 d . . .
H7B H 0.326(2) 0.5722(15) 0.2101(12) 0.049(7) Uiso 1 1 d . . .
C8 C 0.4409(3) 0.60055(16) 0.29381(14) 0.0426(7) Uani 1 1 d . . .
H8A H 0.528(2) 0.6078(14) 0.3013(11) 0.041(7) Uiso 1 1 d . . .
H8B H 0.405(2) 0.6478(16) 0.3121(12) 0.050(7) Uiso 1 1 d . . .
C9 C 0.4855(3) 0.50909(18) 0.39377(13) 0.0443(7) Uani 1 1 d . . .
H9A H 0.452(2) 0.5397(16) 0.4288(12) 0.048(7) Uiso 1 1 d . . .
H9B H 0.563(2) 0.5312(14) 0.3892(11) 0.032(7) Uiso 1 1 d . . .
C10 C 0.4956(3) 0.41355(18) 0.41214(12) 0.0434(7) Uani 1 1 d . . .
H10A H 0.544(2) 0.4086(14) 0.4545(13) 0.048(7) Uiso 1 1 d . . .
H10B H 0.414(2) 0.3877(15) 0.4199(12) 0.048(7) Uiso 1 1 d . . .
C11 C 0.6755(2) 0.37536(15) 0.35944(12) 0.0282(5) Uani 1 1 d . . .
H11A H 0.6906(17) 0.4356(13) 0.3553(10) 0.025(6) Uiso 1 1 d . . .
H11B H 0.6960(16) 0.3493(12) 0.3205(10) 0.014(5) Uiso 1 1 d . . .
C12 C 0.2203(2) 0.3466(2) 0.22449(17) 0.0470(7) Uani 1 1 d . . .
H12A H 0.201(2) 0.3478(15) 0.2724(13) 0.049(8) Uiso 1 1 d . . .
H12B H 0.203(2) 0.4038(16) 0.2039(12) 0.049(7) Uiso 1 1 d . . .
H12C H 0.170(2) 0.3049(17) 0.1925(13) 0.065(8) Uiso 1 1 d . . .
C13 C 0.62475(19) 0.42654(15) 0.17322(11) 0.0279(5) Uani 1 1 d . . .
H13A H 0.6788(16) 0.4525(12) 0.2095(9) 0.020(5) Uiso 1 1 d . . .
H13B H 0.6261(17) 0.3630(14) 0.1836(10) 0.033(6) Uiso 1 1 d . . .
C14 C 0.2834(3) 0.5242(2) 0.34172(17) 0.0492(8) Uani 1 1 d . . .
H14A H 0.236(2) 0.5263(15) 0.2970(13) 0.052(7) Uiso 1 1 d . . .
H14B H 0.259(2) 0.4699(17) 0.3663(12) 0.051(8) Uiso 1 1 d . . .
H14C H 0.269(3) 0.5668(19) 0.3690(15) 0.070(10) Uiso 1 1 d . . .
Fe1 Fe 0.93147(3) 0.34351(2) 0.433588(16) 0.03138(10) Uani 1 1 d . . .
C21 C 0.75104(19) 0.33946(13) 0.41880(11) 0.0298(5) Uani 1 1 d . . .
C22 C 0.7895(2) 0.38168(16) 0.48019(11) 0.0334(6) Uani 1 1 d . . .
H22 H 0.770(2) 0.4430(16) 0.4910(12) 0.054(8) Uiso 1 1 d . . .
C23 C 0.8608(2) 0.32377(18) 0.52165(12) 0.0446(7) Uani 1 1 d . . .
H23 H 0.898(2) 0.3355(15) 0.5656(13) 0.056(8) Uiso 1 1 d . . .
C24 C 0.8669(2) 0.24574(18) 0.48604(14) 0.0478(7) Uani 1 1 d . . .
H24 H 0.908(2) 0.1971(18) 0.5003(13) 0.068(9) Uiso 1 1 d . . .
C25 C 0.7990(2) 0.25491(15) 0.42306(13) 0.0413(7) Uani 1 1 d . . .
H25 H 0.791(2) 0.2170(15) 0.3876(12) 0.047(7) Uiso 1 1 d . . .
C26 C 0.9886(2) 0.41537(17) 0.35805(13) 0.0436(7) Uani 1 1 d . . .
H26 H 0.941(2) 0.4444(14) 0.3261(12) 0.042(7) Uiso 1 1 d . . .
C27 C 1.0351(2) 0.4489(2) 0.42054(14) 0.0472(7) Uani 1 1 d . . .
H27 H 1.017(2) 0.5041(17) 0.4361(13) 0.062(9) Uiso 1 1 d . . .
C28 C 1.1024(2) 0.3838(2) 0.45531(16) 0.0576(8) Uani 1 1 d . . .
H28 H 1.136(2) 0.3900(18) 0.5022(15) 0.075(9) Uiso 1 1 d . . .
C29 C 1.0974(3) 0.3103(2) 0.41414(17) 0.0640(9) Uani 1 1 d . . .
H29 H 1.127(3) 0.258(2) 0.4255(16) 0.094(11) Uiso 1 1 d . . .
Fe2 Fe 0.83302(3) 0.42209(2) 0.081825(16) 0.03306(10) Uani 1 1 d . . .
C30 C 1.0260(3) 0.32939(19) 0.35361(15) 0.0538(8) Uani 1 1 d . . .
H30 H 1.003(2) 0.2901(17) 0.3165(14) 0.067(9) Uiso 1 1 d . . .
C31 C 0.66466(19) 0.44245(14) 0.10518(11) 0.0293(5) Uani 1 1 d . . .
C32 C 0.6644(2) 0.38263(19) 0.05142(12) 0.0405(6) Uani 1 1 d . . .
H32 H 0.6411(17) 0.3254(13) 0.0544(10) 0.022(6) Uiso 1 1 d . . .
C33 C 0.7143(3) 0.4228(2) -0.00187(13) 0.0517(8) Uani 1 1 d . . .
H33 H 0.732(2) 0.3996(15) -0.0418(13) 0.050(8) Uiso 1 1 d . . .
C34 C 0.7444(2) 0.5077(2) 0.01737(14) 0.0507(8) Uani 1 1 d . . .
H34 H 0.789(2) 0.5504(17) -0.0062(13) 0.060(8) Uiso 1 1 d . . .
C35 C 0.7147(2) 0.51960(17) 0.08314(14) 0.0421(7) Uani 1 1 d . . .
H35 H 0.7277(19) 0.5674(14) 0.1094(11) 0.036(7) Uiso 1 1 d . . .
C36 C 0.9208(3) 0.3652(3) 0.16347(18) 0.0649(10) Uani 1 1 d . . .
H36 H 0.881(3) 0.3468(19) 0.1995(16) 0.080(11) Uiso 1 1 d . . .
C37 C 0.9353(3) 0.3169(2) 0.1064(2) 0.0666(10) Uani 1 1 d . . .
H37 H 0.913(3) 0.266(2) 0.0967(15) 0.077(12) Uiso 1 1 d . . .
C38 C 0.9915(3) 0.3705(2) 0.06230(18) 0.0587(9) Uani 1 1 d . . .
H38 H 1.010(2) 0.3599(17) 0.0210(13) 0.054(9) Uiso 1 1 d . . .
C39 C 1.0095(2) 0.4506(2) 0.09259(16) 0.0552(8) Uani 1 1 d . . .
H39 H 1.045(2) 0.4984(17) 0.0726(13) 0.060(9) Uiso 1 1 d . . .
C40 C 0.9661(3) 0.4467(3) 0.15530(16) 0.0593(9) Uani 1 1 d . . .
H40 H 0.965(2) 0.4927(17) 0.1826(13) 0.059(9) Uiso 1 1 d . . .
Cl Cl 0.81215(7) 0.64205(4) 0.30680(4) 0.0562(2) Uani 1 1 d . . .
O1 O 0.7539(3) 0.70718(18) 0.26819(16) 0.1550(13) Uani 1 1 d . . .
O2A O 0.9340(7) 0.6394(9) 0.3364(6) 0.112(5) Uani 0.450(13) 1 d P . .
O3A O 0.7411(11) 0.6324(11) 0.3666(5) 0.149(5) Uani 0.450(13) 1 d P . .
O4A O 0.7923(11) 0.5657(4) 0.2753(5) 0.109(5) Uani 0.450(13) 1 d P . .
O2B O 0.8855(9) 0.6910(6) 0.3471(4) 0.102(3) Uani 0.550(13) 1 d P . .
O3B O 0.7467(6) 0.5848(5) 0.3335(6) 0.117(5) Uani 0.550(13) 1 d P . .
O4B O 0.8774(11) 0.6013(6) 0.2581(4) 0.165(4) Uani 0.550(13) 1 d P . .

loop_
_atom_site_aniso_label
_atom_site_aniso_U_11
_atom_site_aniso_U_22
_atom_site_aniso_U_33
_atom_site_aniso_U_23
_atom_site_aniso_U_13
_atom_site_aniso_U_12
N1 0.0247(12) 0.0360(11) 0.0296(10) 0.0024(8) 0.0054(9) -0.0009(8)
N2 0.0180(11) 0.0341(10) 0.0421(12) -0.0036(9) 0.0040(9) -0.0025(8)
N3 0.0206(11) 0.0282(9) 0.0296(10) 0.0004(8) 0.0015(8) 0.0039(7)
N4 0.0236(13) 0.0382(11) 0.0399(12) -0.0080(9) 0.0122(9) 0.0049(8)
Cu 0.02734(17) 0.02742(14) 0.02723(14) -0.00308(11) 0.00137(12) -0.00048(11)
C1 0.0415(18) 0.0389(15) 0.0447(17) 0.0150(13) 0.0005(14) -0.0073(12)
C2 0.0403(19) 0.0480(17) 0.0616(19) 0.0138(14) 0.0061(15) -0.0143(14)
C3 0.0284(17) 0.0323(14) 0.0647(19) 0.0007(13) 0.0004(15) -0.0094(12)
C4 0.0292(16) 0.0440(15) 0.0384(15) -0.0152(11) -0.0033(13) 0.0014(12)
C5 0.0285(15) 0.0466(15) 0.0279(13) -0.0024(11) -0.0023(12) 0.0055(12)
C6 0.0347(17) 0.0313(13) 0.0411(15) 0.0079(11) 0.0021(13) 0.0038(11)
C7 0.0331(17) 0.0290(14) 0.0580(18) 0.0072(12) 0.0079(14) 0.0093(11)
C8 0.0394(19) 0.0269(14) 0.0628(19) -0.0124(12) 0.0112(15) 0.0053(11)
C9 0.045(2) 0.0551(18) 0.0333(14) -0.0186(13) 0.0078(14) 0.0041(14)
C10 0.0378(19) 0.0674(19) 0.0260(13) -0.0001(13) 0.0084(13) 0.0007(14)
C11 0.0291(15) 0.0296(13) 0.0263(13) 0.0024(10) 0.0048(11) -0.0018(10)
C12 0.0225(16) 0.0559(18) 0.062(2) -0.0045(16) 0.0024(15) 0.0000(13)
C13 0.0256(14) 0.0293(12) 0.0280(12) 0.0027(10) -0.0006(11) 0.0037(10)
C14 0.038(2) 0.059(2) 0.054(2) -0.0088(17) 0.0188(16) 0.0099(14)
Fe1 0.0314(2) 0.03192(18) 0.03021(18) 0.00340(14) 0.00057(15) 0.00240(14)
C21 0.0299(14) 0.0276(11) 0.0314(12) 0.0044(9) 0.0007(10) -0.0056(9)
C22 0.0304(15) 0.0415(14) 0.0283(12) 0.0013(11) 0.0027(11) -0.0067(11)
C23 0.0426(17) 0.0613(18) 0.0283(13) 0.0129(13) -0.0036(12) -0.0109(13)
C24 0.0438(18) 0.0412(16) 0.0564(18) 0.0238(13) -0.0042(14) -0.0006(12)
C25 0.0463(17) 0.0281(13) 0.0467(16) 0.0050(12) -0.0079(13) -0.0034(11)
C26 0.0391(17) 0.0550(17) 0.0390(15) 0.0117(13) 0.0144(13) 0.0064(13)
C27 0.0386(18) 0.0533(18) 0.0528(18) 0.0008(14) 0.0182(15) -0.0113(14)
C28 0.0272(17) 0.098(3) 0.0480(18) 0.0109(18) 0.0076(15) -0.0084(15)
C29 0.047(2) 0.073(2) 0.075(2) 0.019(2) 0.0171(17) 0.0250(17)
Fe2 0.0280(2) 0.04157(19) 0.03006(18) 0.00708(15) 0.00530(16) 0.00495(15)
C30 0.058(2) 0.0595(19) 0.0475(18) -0.0021(15) 0.0213(16) 0.0126(15)
C31 0.0242(14) 0.0336(12) 0.0299(12) 0.0059(10) 0.0019(11) 0.0056(9)
C32 0.0335(16) 0.0532(17) 0.0345(14) -0.0007(12) 0.0028(12) -0.0036(13)
C33 0.0451(19) 0.084(2) 0.0253(14) 0.0036(15) 0.0017(14) 0.0031(15)
C34 0.0384(18) 0.070(2) 0.0439(17) 0.0317(15) 0.0072(14) 0.0124(14)
C35 0.0395(17) 0.0362(15) 0.0512(17) 0.0111(13) 0.0074(14) 0.0097(12)
C36 0.031(2) 0.110(3) 0.055(2) 0.040(2) 0.0075(17) 0.0173(19)
C37 0.047(2) 0.053(2) 0.098(3) 0.018(2) 0.003(2) 0.0202(16)
C38 0.044(2) 0.079(2) 0.054(2) 0.0018(19) 0.0140(18) 0.0203(16)
C39 0.0303(19) 0.076(2) 0.060(2) 0.0135(18) 0.0090(16) 0.0004(15)
C40 0.0335(19) 0.094(3) 0.0477(19) -0.0073(19) -0.0071(15) 0.0110(17)
Cl 0.0541(5) 0.0339(4) 0.0796(5) -0.0046(3) 0.0024(4) -0.0128(3)
O1 0.238(4) 0.0763(19) 0.148(3) 0.0480(18) 0.008(3) 0.035(2)
O2A 0.052(5) 0.122(8) 0.150(8) 0.053(7) -0.038(5) -0.046(5)
O3A 0.120(8) 0.232(13) 0.104(7) 0.028(7) 0.055(5) 0.053(9)
O4A 0.150(10) 0.038(3) 0.121(8) -0.029(4) -0.060(7) -0.005(4)
O2B 0.105(6) 0.091(5) 0.105(4) -0.018(4) -0.020(4) -0.054(4)
O3B 0.045(4) 0.089(6) 0.220(13) 0.080(7) 0.027(6) -0.029(4)
O4B 0.221(10) 0.092(5) 0.202(8) -0.059(5) 0.120(7) -0.006(6)

loop_
_atom_type_symbol
_atom_type_description
_atom_type_scat_dispersion_real
_atom_type_scat_dispersion_imag
_atom_type_scat_source
C C 0.0033 0.0016 'International Tables Vol C Tables 4.2.6.8 and 6.1.1.4'
H H 0.0000 0.0000 'International Tables Vol C Tables 4.2.6.8 and 6.1.1.4'
N N 0.0061 0.0033 'International Tables Vol C Tables 4.2.6.8 and 6.1.1.4'
O O 0.0106 0.0060 'International Tables Vol C Tables 4.2.6.8 and 6.1.1.4'
Cl Cl 0.1484 0.1585 'International Tables Vol C Tables 4.2.6.8 and 6.1.1.4'
Fe Fe 0.3463 0.8444 'International Tables Vol C Tables 4.2.6.8 and 6.1.1.4'
Cu Cu 0.3201 1.2651 'International Tables Vol C Tables 4.2.6.8 and 6.1.1.4'

loop_
_geom_angle_atom_site_label_1
_geom_angle_atom_site_label_2
_geom_angle_atom_site_label_3
_geom_angle
_geom_angle_site_symmetry_1
_geom_angle_site_symmetry_3
_geom_angle_publ_flag
C10 N1 C1 110.6(2) . . ?
C10 N1 C11 112.57(19) . . ?
C1 N1 C11 110.70(18) . . ?
C10 N1 Cu 101.58(14) . . ?
C1 N1 Cu 111.21(13) . . ?
C11 N1 Cu 109.82(13) . . ?
C12 N2 C3 110.5(2) . . ?
C12 N2 C4 109.9(2) . . ?
C3 N2 C4 111.9(2) . . ?
C12 N2 Cu 113.33(15) . . ?
C3 N2 Cu 108.89(13) . . ?
C4 N2 Cu 102.04(13) . . ?
C5 N3 C6 110.54(17) . . ?
C5 N3 C13 112.02(17) . . ?
C6 N3 C13 111.06(18) . . ?
C5 N3 Cu 101.39(14) . . ?
C6 N3 Cu 111.51(14) . . ?
C13 N3 Cu 109.98(12) . . ?
C14 N4 C8 110.6(2) . . ?
C14 N4 C9 110.2(2) . . ?
C8 N4 C9 112.6(2) . . ?
C14 N4 Cu 114.97(17) . . ?
C8 N4 Cu 106.90(15) . . ?
C9 N4 Cu 101.31(14) . . ?
N1 Cu N3 136.00(7) . . ?
N1 Cu N2 108.90(7) . . ?
N3 Cu N2 90.06(7) . . ?
N1 Cu N4 90.17(7) . . ?
N3 Cu N4 109.48(7) . . ?
N2 Cu N4 127.62(8) . . ?
N1 C1 C2 115.0(2) . . ?
C3 C2 C1 115.6(3) . . ?
N2 C3 C2 113.6(2) . . ?
N2 C4 C5 111.07(19) . . ?
N3 C5 C4 111.80(18) . . ?
N3 C6 C7 114.1(2) . . ?
C6 C7 C8 115.1(2) . . ?
N4 C8 C7 113.7(2) . . ?
N4 C9 C10 111.2(2) . . ?
N1 C10 C9 111.2(2) . . ?
N1 C11 C21 115.95(19) . . ?
N3 C13 C31 116.14(17) . . ?
C29 Fe1 C24 107.71(13) . . ?
C29 Fe1 C25 119.91(13) . . ?
C24 Fe1 C25 40.82(9) . . ?
C29 Fe1 C22 163.37(12) . . ?
C24 Fe1 C22 68.37(11) . . ?
C25 Fe1 C22 68.45(10) . . ?
C29 Fe1 C21 154.42(12) . . ?
C24 Fe1 C21 68.88(9) . . ?
C25 Fe1 C21 40.87(9) . . ?
C22 Fe1 C21 40.92(8) . . ?
C29 Fe1 C30 40.81(12) . . ?
C24 Fe1 C30 125.39(12) . . ?
C25 Fe1 C30 106.91(12) . . ?
C22 Fe1 C30 154.62(10) . . ?
C21 Fe1 C30 119.16(11) . . ?
C29 Fe1 C28 40.48(13) . . ?
C24 Fe1 C28 120.42(11) . . ?
C25 Fe1 C28 154.90(12) . . ?
C22 Fe1 C28 126.34(12) . . ?
C21 Fe1 C28 163.27(12) . . ?
C30 Fe1 C28 68.48(13) . . ?
C29 Fe1 C23 125.97(12) . . ?
C24 Fe1 C23 40.59(11) . . ?
C25 Fe1 C23 68.52(11) . . ?
C22 Fe1 C23 40.68(9) . . ?
C21 Fe1 C23 68.90(9) . . ?
C30 Fe1 C23 162.94(11) . . ?
C28 Fe1 C23 108.26(11) . . ?
C29 Fe1 C26 67.72(12) . . ?
C24 Fe1 C26 162.70(11) . . ?
C25 Fe1 C26 125.60(11) . . ?
C22 Fe1 C26 120.81(10) . . ?
C21 Fe1 C26 107.59(10) . . ?
C30 Fe1 C26 40.30(10) . . ?
C28 Fe1 C26 67.76(11) . . ?
C23 Fe1 C26 155.54(11) . . ?
C29 Fe1 C27 67.75(14) . . ?
C24 Fe1 C27 155.29(11) . . ?
C25 Fe1 C27 162.95(10) . . ?
C22 Fe1 C27 108.62(11) . . ?
C21 Fe1 C27 125.96(10) . . ?
C30 Fe1 C27 68.10(13) . . ?
C28 Fe1 C27 40.25(12) . . ?
C23 Fe1 C27 120.99(11) . . ?
C26 Fe1 C27 40.26(10) . . ?
C25 C21 C22 107.10(19) . . ?
C25 C21 C11 125.0(2) . . ?
C22 C21 C11 127.9(2) . . ?
C25 C21 Fe1 69.37(13) . . ?
C22 C21 Fe1 69.52(13) . . ?
C11 C21 Fe1 125.68(16) . . ?
C23 C22 C21 108.6(2) . . ?
C23 C22 Fe1 69.94(15) . . ?
C21 C22 Fe1 69.56(14) . . ?
C24 C23 C22 107.6(2) . . ?
C24 C23 Fe1 69.18(16) . . ?
C22 C23 Fe1 69.37(14) . . ?
C23 C24 C25 108.4(2) . . ?
C23 C24 Fe1 70.23(15) . . ?
C25 C24 Fe1 69.65(14) . . ?
C24 C25 C21 108.3(2) . . ?
C24 C25 Fe1 69.53(14) . . ?
C21 C25 Fe1 69.76(13) . . ?
C30 C26 C27 108.7(3) . . ?
C30 C26 Fe1 69.58(16) . . ?
C27 C26 Fe1 69.97(15) . . ?
C28 C27 C26 108.0(3) . . ?
C28 C27 Fe1 69.57(17) . . ?
C26 C27 Fe1 69.78(16) . . ?
C27 C28 C29 107.7(3) . . ?
C27 C28 Fe1 70.19(16) . . ?
C29 C28 Fe1 69.36(18) . . ?
C28 C29 C30 108.6(3) . . ?
C28 C29 Fe1 70.16(18) . . ?
C30 C29 Fe1 69.93(17) . . ?
C35 Fe2 C36 125.68(15) . . ?
C35 Fe2 C40 106.91(13) . . ?
C36 Fe2 C40 39.85(13) . . ?
C35 Fe2 C37 163.52(15) . . ?
C36 Fe2 C37 40.19(14) . . ?
C40 Fe2 C37 67.37(15) . . ?
C35 Fe2 C32 68.11(11) . . ?
C36 Fe2 C32 118.31(13) . . ?
C40 Fe2 C32 150.96(13) . . ?
C37 Fe2 C32 108.87(14) . . ?
C35 Fe2 C33 68.11(12) . . ?
C36 Fe2 C33 153.28(15) . . ?
C40 Fe2 C33 166.42(15) . . ?
C37 Fe2 C33 120.90(16) . . ?
C32 Fe2 C33 40.48(11) . . ?
C35 Fe2 C39 118.71(13) . . ?
C36 Fe2 C39 67.57(13) . . ?
C40 Fe2 C39 40.35(12) . . ?
C37 Fe2 C39 67.73(14) . . ?
C32 Fe2 C39 167.39(12) . . ?
C33 Fe2 C39 129.78(12) . . ?
C35 Fe2 C31 40.80(9) . . ?
C36 Fe2 C31 105.73(12) . . ?
C40 Fe2 C31 116.35(12) . . ?
C37 Fe2 C31 126.32(13) . . ?
C32 Fe2 C31 40.91(9) . . ?
C33 Fe2 C31 68.77(10) . . ?
C39 Fe2 C31 151.01(12) . . ?
C35 Fe2 C34 40.59(11) . . ?
C36 Fe2 C34 164.07(16) . . ?
C40 Fe2 C34 127.93(15) . . ?
C37 Fe2 C34 154.87(16) . . ?
C32 Fe2 C34 67.91(12) . . ?
C33 Fe2 C34 40.27(11) . . ?
C39 Fe2 C34 109.64(13) . . ?
C31 Fe2 C34 68.68(10) . . ?
C35 Fe2 C38 153.27(13) . . ?
C36 Fe2 C38 67.65(14) . . ?
C40 Fe2 C38 67.30(14) . . ?
C37 Fe2 C38 40.65(13) . . ?
C32 Fe2 C38 129.82(13) . . ?
C33 Fe2 C38 111.08(13) . . ?
C39 Fe2 C38 39.84(13) . . ?
C31 Fe2 C38 165.77(12) . . ?
C34 Fe2 C38 121.06(13) . . ?
C26 C30 C29 107.0(3) . . ?
C26 C30 Fe1 70.12(16) . . ?
C29 C30 Fe1 69.26(18) . . ?
C35 C31 C32 106.4(2) . . ?
C35 C31 C13 126.3(2) . . ?
C32 C31 C13 127.3(2) . . ?
C35 C31 Fe2 69.06(14) . . ?
C32 C31 Fe2 69.48(14) . . ?
C13 C31 Fe2 124.33(14) . . ?
C33 C32 C31 108.6(3) . . ?
C33 C32 Fe2 69.77(15) . . ?
C31 C32 Fe2 69.61(13) . . ?
C34 C33 C32 108.1(3) . . ?
C34 C33 Fe2 70.06(15) . . ?
C32 C33 Fe2 69.74(14) . . ?
C33 C34 C35 107.8(3) . . ?
C33 C34 Fe2 69.68(15) . . ?
C35 C34 Fe2 69.03(14) . . ?
C34 C35 C31 109.0(3) . . ?
C34 C35 Fe2 70.38(15) . . ?
C31 C35 Fe2 70.13(14) . . ?
C40 C36 C37 108.4(3) . . ?
C40 C36 Fe2 70.18(17) . . ?
C37 C36 Fe2 70.13(18) . . ?
C36 C37 C38 107.4(4) . . ?
C36 C37 Fe2 69.68(18) . . ?
C38 C37 Fe2 70.07(18) . . ?
C39 C38 C37 107.9(3) . . ?
C39 C38 Fe2 69.88(18) . . ?
C37 C38 Fe2 69.28(19) . . ?
C38 C39 C40 107.8(3) . . ?
C38 C39 Fe2 70.29(18) . . ?
C40 C39 Fe2 69.51(17) . . ?
C36 C40 C39 108.5(3) . . ?
C36 C40 Fe2 69.97(17) . . ?
C39 C40 Fe2 70.14(17) . . ?
O3B Cl O2B 118.8(7) . . ?
O3B Cl O4A 61.6(5) . . ?
O2B Cl O4A 147.7(5) . . ?
O3B Cl O1 117.7(3) . . ?
O2B Cl O1 98.7(5) . . ?
O4A Cl O1 109.2(3) . . ?
O3B Cl O4B 109.6(5) . . ?
O2B Cl O4B 109.3(5) . . ?
O4A Cl O4B 50.6(5) . . ?
O1 Cl O4B 100.9(4) . . ?
O3B Cl O2A 111.8(5) . . ?
O2B Cl O2A 42.3(4) . . ?
O4A Cl O2A 105.7(6) . . ?
O1 Cl O2A 128.6(4) . . ?
O4B Cl O2A 74.2(6) . . ?
O3B Cl O3A 40.5(5) . . ?
O2B Cl O3A 85.7(6) . . ?
O4A Cl O3A 102.0(7) . . ?
O1 Cl O3A 104.5(5) . . ?
O4B Cl O3A 148.1(5) . . ?
O2A Cl O3A 103.7(7) . . ?
O2B O2A Cl 63.0(6) . . ?
O2B O2A O4B 108.0(8) . . ?
Cl O2A O4B 52.7(4) . . ?
O3B O3A Cl 58.1(6) . . ?
O4B O4A Cl 68.4(5) . . ?
O4B O4A O3B 122.8(7) . . ?
Cl O4A O3B 57.7(4) . . ?
O2A O2B Cl 74.7(6) . . ?
O3A O3B Cl 81.4(9) . . ?
O3A O3B O4A 142.1(11) . . ?
Cl O3B O4A 60.7(4) . . ?
O4A O4B Cl 61.0(5) . . ?
O4A O4B O2A 97.3(7) . . ?
Cl O4B O2A 53.1(4) . . ?

loop_
_geom_bond_atom_site_label_1
_geom_bond_atom_site_label_2
_geom_bond_distance
_geom_bond_site_symmetry_2
_geom_bond_publ_flag
N1 C10 1.473(3) . ?
N1 C1 1.496(3) . ?
N1 C11 1.496(3) . ?
N1 Cu 2.0554(17) . ?
N2 C12 1.475(3) . ?
N2 C3 1.479(3) . ?
N2 C4 1.488(3) . ?
N2 Cu 2.0654(17) . ?
N3 C5 1.481(3) . ?
N3 C6 1.492(3) . ?
N3 C13 1.497(3) . ?
N3 Cu 2.0555(18) . ?
N4 C14 1.472(3) . ?
N4 C8 1.481(3) . ?
N4 C9 1.485(3) . ?
N4 Cu 2.0795(18) . ?
C1 C2 1.524(3) . ?
C2 C3 1.518(4) . ?
C4 C5 1.511(3) . ?
C6 C7 1.524(4) . ?
C7 C8 1.526(4) . ?
C9 C10 1.530(4) . ?
C11 C21 1.499(3) . ?
C13 C31 1.506(3) . ?
Fe1 C29 2.029(3) . ?
Fe1 C24 2.029(3) . ?
Fe1 C25 2.031(2) . ?
Fe1 C22 2.036(3) . ?
Fe1 C21 2.036(2) . ?
Fe1 C30 2.037(3) . ?
Fe1 C28 2.039(3) . ?
Fe1 C23 2.043(3) . ?
Fe1 C26 2.045(3) . ?
Fe1 C27 2.047(3) . ?
C21 C25 1.420(3) . ?
C21 C22 1.423(3) . ?
C22 C23 1.418(3) . ?
C23 C24 1.413(4) . ?
C24 C25 1.416(3) . ?
C26 C30 1.406(4) . ?
C26 C27 1.408(4) . ?
C27 C28 1.406(4) . ?
C28 C29 1.407(4) . ?
C29 C30 1.418(4) . ?
Fe2 C35 2.025(3) . ?
Fe2 C36 2.027(3) . ?
Fe2 C40 2.030(3) . ?
Fe2 C37 2.033(3) . ?
Fe2 C32 2.037(2) . ?
Fe2 C33 2.038(3) . ?
Fe2 C39 2.038(3) . ?
Fe2 C31 2.039(2) . ?
Fe2 C34 2.042(2) . ?
Fe2 C38 2.044(3) . ?
C31 C35 1.417(3) . ?
C31 C32 1.424(3) . ?
C32 C33 1.410(4) . ?
C33 C34 1.404(4) . ?
C34 C35 1.411(4) . ?
C36 C40 1.383(5) . ?
C36 C37 1.395(5) . ?
C37 C38 1.416(5) . ?
C38 C39 1.391(4) . ?
C39 C40 1.403(4) . ?
Cl O3B 1.309(5) . ?
Cl O2B 1.334(5) . ?
Cl O4A 1.351(5) . ?
Cl O1 1.397(3) . ?
Cl O4B 1.436(6) . ?
Cl O2A 1.444(7) . ?
Cl O3A 1.525(10) . ?
O2A O2B 1.008(9) . ?
O2A O4B 1.737(12) . ?
O3A O3B 1.002(11) . ?
O4A O4B 1.194(10) . ?
O4A O3B 1.362(10) . ?
